data_2214151
loop_
_publ_author_name
'B. Thimme Gowda'
'Sabine Foro'
'Hartmut Fuess '

_publ_section_title
;
 <i>N</i>-(2,4,6-Trimethylphenyl)methanesulfonamide
;
_journal_coeditor_code DN2182
_journal_issue 7
_journal_name_full 'Acta Crystallographica Section E'
_journal_page_first o3084
_journal_page_last o3084
_journal_paper_doi 10.1107/S1600536807025883
_journal_volume 63
_journal_year 2007
_chemical_formula_iupac 'C10 H15 N O2 S'
_chemical_formula_moiety 'C10 H15 N O2 S'
_chemical_formula_sum 'C10 H15 N O2 S'
_chemical_formula_weight 213.29
_chemical_name_common Methanesulfon-2,4,6-trimethylanilide
_chemical_name_systematic
;
<i>N</i>-(2,4,6-Trimethylphenyl)methanesulfonamide
;
_space_group_IT_number 14
_symmetry_cell_setting monoclinic
_symmetry_space_group_name_Hall '-P 2yn'
_symmetry_space_group_name_H-M 'P 1 21/n 1'
_atom_sites_solution_hydrogens geom
_atom_sites_solution_primary direct
_atom_sites_solution_secondary difmap
_audit_creation_method SHELXL-97
_cell_angle_alpha 90.00
_cell_angle_beta 111.49(9)
_cell_angle_gamma 90.00
_cell_formula_units_Z 4
_cell_length_a 14.588(4)
_cell_length_b 4.920(2)
_cell_length_c 16.386(8)
_cell_measurement_reflns_used 25
_cell_measurement_temperature 299(2)
_cell_measurement_theta_max 19.13
_cell_measurement_theta_min 6.96
_cell_volume 1094.3(10)
_computing_cell_refinement
;
CAD-4-PC
;
_computing_data_collection
;
CAD-4-PC (Enraf--Nonius, 1996)
;
_computing_data_reduction 'REDU4 (Stoe & Cie, 1987)'
_computing_molecular_graphics
;
ORTEPIII (Burnett & Johnson, 1996), ORTEP-3 for Windows (Farrugia,
1997)
and PLATON (Spek, 2003)'
;
_computing_publication_material SHELXL97
_computing_structure_refinement 'SHELXL97 (Sheldrick, 1997)'
_computing_structure_solution 'SHELXS97 (Sheldrick, 1997)'
_diffrn_ambient_temperature 299(2)
_diffrn_measured_fraction_theta_full 1.000
_diffrn_measured_fraction_theta_max 1.000
_diffrn_measurement_device_type 'Enraf--Nonius CAD-4'
_diffrn_measurement_method \w/\q
_diffrn_radiation_monochromator graphite
_diffrn_radiation_source 'fine-focus sealed tube'
_diffrn_radiation_type CuK\a
_diffrn_radiation_wavelength 1.54180
_diffrn_reflns_av_R_equivalents 0.1139
_diffrn_reflns_av_sigmaI/netI 0.0619
_diffrn_reflns_limit_h_max 2
_diffrn_reflns_limit_h_min -17
_diffrn_reflns_limit_k_max 5
_diffrn_reflns_limit_k_min 0
_diffrn_reflns_limit_l_max 19
_diffrn_reflns_limit_l_min -18
_diffrn_reflns_number 2261
_diffrn_reflns_theta_full 67.00
_diffrn_reflns_theta_max 67.00
_diffrn_reflns_theta_min 3.48
_diffrn_standards_decay_% 1.2
_diffrn_standards_interval_time 120
_diffrn_standards_number 3
_exptl_absorpt_coefficient_mu 2.434
_exptl_absorpt_correction_T_max 0.9963
_exptl_absorpt_correction_T_min 0.7014
_exptl_absorpt_correction_type psi-scan
_exptl_absorpt_process_details '(North <i>et al.</i>,  1968)'
_exptl_crystal_colour colourless
_exptl_crystal_density_diffrn 1.295
_exptl_crystal_density_method 'not measured'
_exptl_crystal_description needle
_exptl_crystal_F_000 456
_exptl_crystal_size_max 0.60
_exptl_crystal_size_mid 0.11
_exptl_crystal_size_min 0.03
_refine_diff_density_max 0.837
_refine_diff_density_min -0.549
_refine_ls_extinction_method none
_refine_ls_goodness_of_fit_ref 1.023
_refine_ls_hydrogen_treatment constr
_refine_ls_matrix_type full
_refine_ls_number_parameters 131
_refine_ls_number_reflns 1953
_refine_ls_number_restraints 0
_refine_ls_restrained_S_all 1.023
_refine_ls_R_factor_all 0.0998
_refine_ls_R_factor_gt 0.0688
_refine_ls_shift/su_max 0.031
_refine_ls_shift/su_mean 0.001
_refine_ls_structure_factor_coef Fsqd
_refine_ls_weighting_details 'calc w=1/[\s^2^(Fo^2^)+(0.1367P)^2^] where P=(Fo^2^+2Fc^2^)/3'
_refine_ls_weighting_scheme calc
_refine_ls_wR_factor_gt 0.1767
_refine_ls_wR_factor_ref 0.1983
_reflns_number_gt 1385
_reflns_number_total 1953
_reflns_threshold_expression I>2\s(I)
_cod_data_source_file dn2182.cif
_cod_data_source_block I
_cod_depositor_comments
;
The following automatic conversions were performed:
'_exptl_absorpt_correction_type' value 'Psi-scan' changed to 'psi-scan'
according to '/home/saulius/struct/CIF-dictionaries/cif_core.dic'
dictionary named 'cif_core.dic' version 2.4.1 from 2010-06-29.

Automatic conversion script
Id: cif_fix_enum 1527 2010-12-29 10:47:43Z saulius 

The following automatic conversions were performed:

'_exptl_absorpt_correction_type' value 'Psi-scan' changed to
'psi-scan' according to
/home/saulius/struct/CIF-dictionaries/cif_core.dic dictionary named
'cif_core.dic' version 2.4.1 from 2010-06-29.

Automatic conversion script
Id: cif_fix_values 1715 2011-07-08 13:25:40Z adriana 
;
_cod_original_cell_volume 1094.3(8)
_cod_original_sg_symbol_H-M 'P 21/n'
_cod_database_code 2214151
_cod_database_fobs_code 2214151

loop_
_symmetry_equiv_pos_as_xyz
'x, y, z'
'-x+1/2, y+1/2, -z+1/2'
'-x, -y, -z'
'x-1/2, -y-1/2, z-1/2'

loop_
_atom_site_type_symbol
_atom_site_label
_atom_site_fract_x
_atom_site_fract_y
_atom_site_fract_z
_atom_site_U_iso_or_equiv
_atom_site_adp_type
_atom_site_calc_flag
_atom_site_refinement_flags
_atom_site_occupancy
C C1 0.1583(3) -0.1041(11) 0.1477(3) 0.0605(12) Uani d . 1
H H1A 0.1547 -0.2978 0.1528 0.091 Uiso calc R 1
H H1B 0.1020 -0.0415 0.0993 0.091 Uiso calc R 1
H H1C 0.1590 -0.0197 0.2008 0.091 Uiso calc R 1
C C6 0.2181(3) -0.0825(7) -0.0439(2) 0.0366(8) Uani d . 1
C C7 0.1251(3) -0.1758(7) -0.0963(2) 0.0395(9) Uani d . 1
C C8 0.0818(3) -0.0731(8) -0.1804(2) 0.0455(9) Uani d . 1
H H8 0.0206 -0.1397 -0.2163 0.055 Uiso calc R 1
C C9 0.1265(3) 0.1260(9) -0.2131(2) 0.0487(10) Uani d . 1
C C10 0.2200(3) 0.2072(10) -0.1605(3) 0.0489(10) Uani d . 1
H H10 0.2523 0.3342 -0.1824 0.059 Uiso calc R 1
C C11 0.2685(3) 0.1074(8) -0.0758(2) 0.0408(9) Uani d . 1
C C12 0.0716(3) -0.3944(9) -0.0663(3) 0.0541(11) Uani d . 1
H H12A 0.0219 -0.4751 -0.1164 0.081 Uiso calc R 1
H H12B 0.0412 -0.3153 -0.0289 0.081 Uiso calc R 1
H H12C 0.1177 -0.5314 -0.0344 0.081 Uiso calc R 1
C C13 0.0751(4) 0.2409(12) -0.3028(3) 0.0710(14) Uani d . 1
H H13A 0.0371 0.3965 -0.2991 0.107 Uiso calc R 1
H H13B 0.0322 0.1058 -0.3396 0.107 Uiso calc R 1
H H13C 0.1229 0.2943 -0.3272 0.107 Uiso calc R 1
C C14 0.3723(3) 0.1976(10) -0.0241(3) 0.0567(11) Uani d . 1
H H14A 0.4035 0.2541 -0.0637 0.085 Uiso calc R 1
H H14B 0.4086 0.0493 0.0112 0.085 Uiso calc R 1
H H14C 0.3710 0.3469 0.0132 0.085 Uiso calc R 1
N N5 0.2665(2) -0.1810(6) 0.04429(19) 0.0405(8) Uani d . 1
H H5 0.2971 -0.3338 0.0518 0.049 Uiso calc R 1
O O3 0.3461(2) -0.1205(6) 0.20308(18) 0.0558(8) Uani d . 1
O O4 0.2624(3) 0.2640(6) 0.1099(2) 0.0637(10) Uani d . 1
S S2 0.26621(7) -0.01834(17) 0.12998(5) 0.0394(4) Uani d . 1

loop_
_atom_site_aniso_label
_atom_site_aniso_U_11
_atom_site_aniso_U_22
_atom_site_aniso_U_33
_atom_site_aniso_U_12
_atom_site_aniso_U_13
_atom_site_aniso_U_23
C1 0.067(3) 0.066(3) 0.057(3) -0.002(2) 0.033(2) -0.007(2)
C6 0.048(2) 0.0289(17) 0.0370(17) 0.0049(15) 0.0202(16) 0.0029(14)
C7 0.050(2) 0.0295(19) 0.044(2) -0.0014(15) 0.0229(17) -0.0048(15)
C8 0.044(2) 0.049(2) 0.0422(19) 0.0018(17) 0.0133(16) -0.0092(18)
C9 0.056(2) 0.055(3) 0.0374(19) 0.0074(19) 0.0198(18) -0.0003(18)
C10 0.059(3) 0.051(2) 0.044(2) 0.0020(19) 0.0288(19) 0.0101(18)
C11 0.045(2) 0.042(2) 0.0373(18) 0.0007(16) 0.0181(16) 0.0024(16)
C12 0.058(3) 0.046(2) 0.063(3) -0.0145(19) 0.027(2) -0.004(2)
C13 0.079(3) 0.087(4) 0.043(2) 0.020(3) 0.018(2) 0.012(2)
C14 0.052(3) 0.065(3) 0.056(2) -0.006(2) 0.024(2) 0.005(2)
N5 0.062(2) 0.0245(15) 0.0372(16) 0.0087(13) 0.0206(14) 0.0038(12)
O3 0.0647(19) 0.0549(19) 0.0417(15) 0.0019(14) 0.0122(13) 0.0032(13)
O4 0.128(3) 0.0200(15) 0.0497(17) 0.0024(14) 0.0397(18) 0.0021(12)
S2 0.0600(6) 0.0242(5) 0.0340(5) 0.0010(4) 0.0173(4) 0.0033(3)

loop_
_atom_type_symbol
_atom_type_description
_atom_type_scat_dispersion_real
_atom_type_scat_dispersion_imag
_atom_type_scat_source
C C 0.0181 0.0091 'International Tables Vol C Tables 4.2.6.8 and 6.1.1.4'
H H 0.0000 0.0000 'International Tables Vol C Tables 4.2.6.8 and 6.1.1.4'
N N 0.0311 0.0180 'International Tables Vol C Tables 4.2.6.8 and 6.1.1.4'
O O 0.0492 0.0322 'International Tables Vol C Tables 4.2.6.8 and 6.1.1.4'
S S 0.3331 0.5567 'International Tables Vol C Tables 4.2.6.8 and 6.1.1.4'

loop_
_geom_angle_atom_site_label_1
_geom_angle_atom_site_label_2
_geom_angle_atom_site_label_3
_geom_angle
S2 C1 H1A 109.5
S2 C1 H1B 109.5
H1A C1 H1B 109.5
S2 C1 H1C 109.5
H1A C1 H1C 109.5
H1B C1 H1C 109.5
C7 C6 C11 121.1(3)
C7 C6 N5 121.1(3)
C11 C6 N5 117.8(3)
C8 C7 C6 118.7(4)
C8 C7 C12 118.8(4)
C6 C7 C12 122.5(3)
C7 C8 C9 122.3(4)
C7 C8 H8 118.9
C9 C8 H8 118.9
C10 C9 C8 117.4(4)
C10 C9 C13 122.1(4)
C8 C9 C13 120.5(4)
C9 C10 C11 123.0(4)
C9 C10 H10 118.5
C11 C10 H10 118.5
C10 C11 C6 117.4(4)
C10 C11 C14 119.7(4)
C6 C11 C14 122.9(3)
C7 C12 H12A 109.5
C7 C12 H12B 109.5
H12A C12 H12B 109.5
C7 C12 H12C 109.5
H12A C12 H12C 109.5
H12B C12 H12C 109.5
C9 C13 H13A 109.5
C9 C13 H13B 109.5
H13A C13 H13B 109.5
C9 C13 H13C 109.5
H13A C13 H13C 109.5
H13B C13 H13C 109.5
C11 C14 H14A 109.5
C11 C14 H14B 109.5
H14A C14 H14B 109.5
C11 C14 H14C 109.5
H14A C14 H14C 109.5
H14B C14 H14C 109.5
C6 N5 S2 123.3(3)
C6 N5 H5 118.4
S2 N5 H5 118.4
O3 S2 O4 119.3(2)
O3 S2 N5 107.10(19)
O4 S2 N5 107.14(17)
O3 S2 C1 106.5(2)
O4 S2 C1 108.1(2)
N5 S2 C1 108.3(2)

loop_
_geom_bond_atom_site_label_1
_geom_bond_atom_site_label_2
_geom_bond_distance
C1 S2 1.754(4)
C1 H1A 0.9600
C1 H1B 0.9600
C1 H1C 0.9600
C6 C7 1.391(5)
C6 C11 1.402(5)
C6 N5 1.440(4)
C7 C8 1.385(5)
C7 C12 1.513(5)
C8 C9 1.388(6)
C8 H8 0.9300
C9 C10 1.379(6)
C9 C13 1.494(6)
C10 C11 1.396(5)
C10 H10 0.9300
C11 C14 1.506(6)
C12 H12A 0.9600
C12 H12B 0.9600
C12 H12C 0.9600
C13 H13A 0.9600
C13 H13B 0.9600
C13 H13C 0.9600
C14 H14A 0.9600
C14 H14B 0.9600
C14 H14C 0.9600
N5 S2 1.618(3)
N5 H5 0.8600
O3 S2 1.422(3)
O4 S2 1.424(3)

loop_
_geom_hbond_atom_site_label_D
_geom_hbond_atom_site_label_H
_geom_hbond_atom_site_label_A
_geom_hbond_site_symmetry_A
_geom_hbond_distance_DH
_geom_hbond_distance_HA
_geom_hbond_distance_DA
_geom_hbond_angle_DHA
N5 H5 O4 1_545 0.86 2.33 2.944(4) 128.4

loop_
_cod_related_entry_id
_cod_related_entry_database
_cod_related_entry_code
1 ChemSpider 762946
